data_4344606
loop_
_publ_author_name
'Kong, Fang'
'Hu, Chun-Li'
'Liang, Ming-Li'
'Mao, Jiang-Gao'

_publ_section_title
;
 Pb4(OH)4(BrO3)3(NO3): An Example of SHG Crystal in Metal Bromates
 Containing \p-Conjugated Planar Triangle.
;
_journal_issue 2
_journal_name_full 'Inorganic chemistry'
_journal_page_first 948
_journal_page_last 955
_journal_paper_doi 10.1021/acs.inorgchem.5b02523
_journal_volume 55
_journal_year 2016
_chemical_formula_sum 'Br6 H8 N2 O32 Pb8'
_chemical_formula_weight 2685.06
_chemical_name_systematic
; 
 ? 
;
_space_group_IT_number 61
_symmetry_cell_setting orthorhombic
_symmetry_space_group_name_Hall '-P 2ac 2ab'
_symmetry_space_group_name_H-M 'P b c a'
_atom_sites_solution_hydrogens geom
_atom_sites_solution_primary direct
_atom_sites_solution_secondary difmap
_audit_creation_method SHELXL-97
_cell_angle_alpha 90.00
_cell_angle_beta 90.00
_cell_angle_gamma 90.00
_cell_formula_units_Z 8
_cell_length_a 10.074(2)
_cell_length_b 19.262(5)
_cell_length_c 32.570(8)
_cell_measurement_reflns_used 12250
_cell_measurement_temperature 293(2)
_cell_measurement_theta_max 27.5089
_cell_measurement_theta_min 2.1147
_cell_volume 6320(3)
_computing_structure_refinement 'SHELXL-97 (Sheldrick, 2008)'
_computing_structure_solution 'SHELXS-97 (Sheldrick, 2008)'
_diffrn_ambient_temperature 293(2)
_diffrn_measured_fraction_theta_full 1.000
_diffrn_measured_fraction_theta_max 1.000
_diffrn_measurement_device_type 'Mercury70 (2x2 bin mode)'
_diffrn_measurement_method CCD_Profile_fitting
_diffrn_radiation_monochromator graphite
_diffrn_radiation_source 'fine-focus sealed tube'
_diffrn_radiation_type MoK\a
_diffrn_radiation_wavelength 0.71073
_diffrn_reflns_av_R_equivalents 0.0742
_diffrn_reflns_av_sigmaI/netI 0.0439
_diffrn_reflns_limit_h_max 11
_diffrn_reflns_limit_h_min -11
_diffrn_reflns_limit_k_max 22
_diffrn_reflns_limit_k_min -22
_diffrn_reflns_limit_l_max 38
_diffrn_reflns_limit_l_min -38
_diffrn_reflns_number 37903
_diffrn_reflns_theta_full 25.00
_diffrn_reflns_theta_max 25.00
_diffrn_reflns_theta_min 2.11
_exptl_absorpt_coefficient_mu 50.162
_exptl_absorpt_correction_T_max 1.0000
_exptl_absorpt_correction_T_min 0.5197
_exptl_absorpt_correction_type multi-scan
_exptl_crystal_colour Colorless
_exptl_crystal_density_diffrn 5.644
_exptl_crystal_density_method 'not measured'
_exptl_crystal_description Prism
_exptl_crystal_F_000 9152
_exptl_crystal_size_max 0.1
_exptl_crystal_size_mid 0.1
_exptl_crystal_size_min 0.1
_refine_diff_density_max 2.657
_refine_diff_density_min -3.592
_refine_diff_density_rms 0.414
_refine_ls_extinction_method none
_refine_ls_goodness_of_fit_ref 1.085
_refine_ls_hydrogen_treatment mixed
_refine_ls_matrix_type full
_refine_ls_number_parameters 433
_refine_ls_number_reflns 5555
_refine_ls_number_restraints 0
_refine_ls_restrained_S_all 1.085
_refine_ls_R_factor_all 0.0581
_refine_ls_R_factor_gt 0.0471
_refine_ls_shift/su_max 0.001
_refine_ls_shift/su_mean 0.000
_refine_ls_structure_factor_coef Fsqd
_refine_ls_weighting_details 'calc w=1/[\s^2^(Fo^2^)+(0.0637P)^2^+151.4544P] where P=(Fo^2^+2Fc^2^)/3'
_refine_ls_weighting_scheme calc
_refine_ls_wR_factor_gt 0.1175
_refine_ls_wR_factor_ref 0.1252
_reflns_number_gt 4765
_reflns_number_total 5555
_reflns_threshold_expression >2sigma(I)
_cod_data_source_file ic5b02523_si_002.cif
_cod_data_source_block Pb8H8Br6N2O32
_cod_depositor_comments
;
The following automatic conversions were performed:

'_exptl_absorpt_correction_type' value 'Multi-scan' changed to
'multi-scan' according to
/usr/data/users/saulius/crontab/automatic-downloads/current/ACS/lib/dictionaries/cif_core.dic
dictionary named 'cif_core.dic' version 2.4.2 from 2011-04-26.

Automatic conversion script
Id: cif_fix_values 4268 2015-11-12 08:31:59Z antanas 
;
_cod_original_sg_symbol_H-M Pbca
_cod_database_code 4344606

loop_
_symmetry_equiv_pos_as_xyz
'x, y, z'
'-x+1/2, -y, z+1/2'
'-x, y+1/2, -z+1/2'
'x+1/2, -y+1/2, -z'
'-x, -y, -z'
'x-1/2, y, -z-1/2'
'x, -y-1/2, z-1/2'
'-x-1/2, y-1/2, z'

loop_
_atom_site_label
_atom_site_type_symbol
_atom_site_fract_x
_atom_site_fract_y
_atom_site_fract_z
_atom_site_U_iso_or_equiv
_atom_site_adp_type
_atom_site_occupancy
_atom_site_symmetry_multiplicity
_atom_site_calc_flag
_atom_site_refinement_flags
Pb1 Pb -0.57732(7) 0.78676(4) 0.12799(2) 0.02630(19) Uani 1 1 d .
Pb2 Pb -0.82247(7) 0.64386(4) 0.14960(2) 0.02388(18) Uani 1 1 d .
Pb3 Pb -0.92406(8) 0.78772(4) 0.08079(2) 0.0328(2) Uani 1 1 d .
Pb4 Pb -0.66269(7) 0.66114(4) 0.04462(2) 0.02525(19) Uani 1 1 d .
Pb5 Pb -0.36131(7) 0.95410(4) 0.17559(2) 0.02492(19) Uani 1 1 d .
Pb6 Pb -0.25098(7) 1.11240(4) 0.10184(2) 0.02655(19) Uani 1 1 d .
Pb7 Pb 0.00010(8) 0.97366(4) 0.12146(2) 0.0294(2) Uani 1 1 d .
Pb8 Pb -0.09807(7) 1.08565(4) 0.20289(2) 0.02418(19) Uani 1 1 d .
Br1 Br -0.85743(18) 0.47970(9) 0.08822(5) 0.0231(4) Uani 1 1 d .
Br2 Br -0.31130(17) 1.26316(9) 0.16459(5) 0.0209(4) Uani 1 1 d .
Br3 Br 0.24197(17) 0.97951(9) 0.21067(5) 0.0205(4) Uani 1 1 d .
Br4 Br -0.44544(19) 0.81472(10) 0.24521(6) 0.0266(4) Uani 1 1 d .
Br5 Br -0.2828(2) 0.90598(11) 0.06531(6) 0.0314(4) Uani 1 1 d .
Br6 Br -0.3802(3) 0.55251(15) -0.00406(8) 0.0545(7) Uani 1 1 d .
N1 N -0.6665(17) 0.6835(8) 0.2362(5) 0.029(4) Uani 1 1 d .
N2 N -0.361(2) 0.7446(11) 0.0339(6) 0.051(6) Uani 1 1 d .
O1W O 0.5083(18) 0.0776(10) 0.0296(5) 0.056(5) Uani 1 1 d .
H1WA H 0.5173 0.0523 0.0508 0.068 Uiso 1 1 d R
H1WB H 0.5597 0.0721 0.0092 0.068 Uiso 1 1 d R
O1 O 0.3853(14) 1.0184(8) 0.2127(4) 0.038(4) Uani 1 1 d .
O2 O 0.1637(16) 1.0052(8) 0.2530(4) 0.041(4) Uani 1 1 d .
O3 O 0.1590(13) 1.0250(7) 0.1746(4) 0.030(3) Uani 1 1 d .
O4 O -0.1722(13) 1.2162(8) 0.1585(4) 0.034(3) Uani 1 1 d .
O5 O -0.2894(16) 1.3339(7) 0.1372(4) 0.037(4) Uani 1 1 d .
O6 O -0.4193(13) 1.2180(8) 0.1377(4) 0.032(3) Uani 1 1 d .
O7 O -0.9515(14) 0.5258(8) 0.1187(4) 0.034(3) Uani 1 1 d .
O8 O -0.7993(15) 0.4159(8) 0.1170(4) 0.037(4) Uani 1 1 d .
O9 O -0.7240(13) 0.5292(7) 0.0817(4) 0.032(3) Uani 1 1 d .
O10 O -0.5587(15) 0.8525(10) 0.2164(5) 0.051(4) Uani 1 1 d .
O11 O -0.4610(16) 0.8468(8) 0.2917(4) 0.042(4) Uani 1 1 d .
O12 O -0.3060(14) 0.8468(9) 0.2276(4) 0.042(4) Uani 1 1 d .
O13 O -0.2958(18) 0.9427(10) 0.0212(5) 0.056(5) Uani 1 1 d .
O14 O -0.2501(12) 0.9722(7) 0.0997(4) 0.025(3) Uani 1 1 d .
O15 O -0.4318(14) 0.8831(8) 0.0767(4) 0.037(3) Uani 1 1 d .
O16 O -0.4253(16) 0.5677(9) 0.0422(5) 0.049(4) Uani 1 1 d .
O17 O -0.489(2) 0.5908(10) -0.0316(4) 0.059(5) Uani 1 1 d .
O18 O -0.2496(17) 0.6034(10) -0.0097(5) 0.060(5) Uani 1 1 d .
O19 O -0.8047(12) 0.7723(6) 0.1424(3) 0.020(3) Uani 1 1 d .
O20 O -0.6277(13) 0.6680(6) 0.1146(4) 0.022(3) Uani 1 1 d .
O21 O -0.6967(13) 0.7795(6) 0.0643(3) 0.023(3) Uani 1 1 d .
O22 O -0.8775(12) 0.6723(6) 0.0788(4) 0.021(3) Uani 1 1 d .
O23 O -0.3117(12) 1.0739(6) 0.1704(4) 0.023(3) Uani 1 1 d .
O24 O -0.1307(11) 0.9642(6) 0.1832(4) 0.021(3) Uani 1 1 d .
O25 O -0.0635(12) 1.0811(6) 0.1319(3) 0.019(3) Uani 1 1 d .
O26 O -0.6116(16) 0.6865(8) 0.2009(4) 0.038(4) Uani 1 1 d .
O27 O -0.7862(14) 0.6860(8) 0.2383(5) 0.044(4) Uani 1 1 d .
O28 O -0.5924(16) 0.6766(8) 0.2662(4) 0.040(4) Uani 1 1 d .
O29 O -0.4067(15) 0.7158(7) 0.0650(4) 0.035(3) Uani 1 1 d .
O30 O -0.247(2) 0.7609(11) 0.0321(6) 0.069(6) Uani 1 1 d .
O31 O -0.437(2) 0.7525(11) 0.0045(5) 0.071(6) Uani 1 1 d .

loop_
_atom_site_aniso_label
_atom_site_aniso_U_11
_atom_site_aniso_U_22
_atom_site_aniso_U_33
_atom_site_aniso_U_23
_atom_site_aniso_U_13
_atom_site_aniso_U_12
Pb1 0.0304(4) 0.0215(4) 0.0270(4) -0.0017(3) -0.0017(3) -0.0044(3)
Pb2 0.0252(4) 0.0223(4) 0.0241(3) 0.0049(3) -0.0003(3) -0.0019(3)
Pb3 0.0431(5) 0.0262(4) 0.0292(4) 0.0012(3) -0.0033(3) 0.0157(4)
Pb4 0.0302(4) 0.0247(4) 0.0208(3) -0.0048(3) 0.0021(3) 0.0014(3)
Pb5 0.0264(4) 0.0230(4) 0.0253(3) 0.0000(3) -0.0008(3) -0.0070(3)
Pb6 0.0265(4) 0.0287(4) 0.0245(4) 0.0037(3) -0.0038(3) 0.0044(3)
Pb7 0.0299(4) 0.0245(4) 0.0338(4) -0.0106(3) 0.0006(3) 0.0029(3)
Pb8 0.0287(4) 0.0245(4) 0.0194(3) -0.0038(3) 0.0004(3) -0.0065(3)
Br1 0.0273(10) 0.0189(9) 0.0232(8) 0.0003(7) -0.0018(7) -0.0045(8)
Br2 0.0229(9) 0.0184(9) 0.0214(8) 0.0003(7) -0.0002(7) -0.0023(7)
Br3 0.0224(9) 0.0189(9) 0.0203(8) 0.0004(7) -0.0016(7) 0.0011(7)
Br4 0.0307(10) 0.0211(10) 0.0278(9) 0.0043(8) 0.0027(8) -0.0015(8)
Br5 0.0315(11) 0.0304(11) 0.0324(10) -0.0027(9) 0.0016(8) -0.0023(9)
Br6 0.0664(18) 0.0521(16) 0.0448(13) -0.0011(12) -0.0021(12) 0.0113(13)
N1 0.040(11) 0.016(8) 0.032(9) -0.005(7) 0.008(8) -0.004(7)
N2 0.079(16) 0.043(12) 0.031(10) 0.027(9) 0.005(11) -0.002(12)
O1W 0.063(12) 0.072(13) 0.034(8) -0.017(9) 0.008(8) 0.005(10)
O1 0.034(8) 0.035(9) 0.044(8) 0.012(7) -0.004(7) -0.011(7)
O2 0.052(10) 0.048(10) 0.023(7) 0.006(7) 0.018(7) 0.014(8)
O3 0.029(7) 0.037(8) 0.023(6) -0.001(6) -0.006(6) 0.018(6)
O4 0.026(8) 0.040(9) 0.036(7) 0.004(7) 0.001(6) 0.009(7)
O5 0.060(10) 0.023(8) 0.027(7) 0.007(6) 0.003(7) -0.002(7)
O6 0.028(8) 0.035(8) 0.032(7) -0.001(6) -0.002(6) -0.001(6)
O7 0.036(8) 0.035(9) 0.029(7) 0.000(6) 0.007(6) 0.005(7)
O8 0.042(9) 0.031(9) 0.038(8) 0.008(7) -0.009(7) 0.000(7)
O9 0.021(7) 0.034(8) 0.040(8) 0.007(6) -0.005(6) -0.016(6)
O10 0.034(9) 0.059(12) 0.059(10) 0.016(9) -0.003(8) 0.004(8)
O11 0.047(9) 0.041(9) 0.039(8) 0.004(7) 0.015(7) -0.002(8)
O12 0.035(9) 0.059(11) 0.032(7) -0.001(7) 0.006(7) -0.013(8)
O13 0.058(11) 0.061(12) 0.048(10) 0.006(9) -0.001(8) -0.017(9)
O14 0.015(6) 0.028(8) 0.031(7) 0.013(6) -0.005(5) -0.005(5)
O15 0.027(8) 0.042(9) 0.042(8) 0.000(7) 0.003(6) 0.001(7)
O16 0.047(10) 0.040(10) 0.060(10) -0.007(8) -0.024(8) 0.007(8)
O17 0.098(15) 0.058(12) 0.021(7) -0.001(8) -0.004(8) 0.007(11)
O18 0.049(11) 0.067(13) 0.063(11) 0.011(10) 0.004(9) -0.011(10)
O19 0.024(7) 0.019(7) 0.018(6) -0.007(5) 0.000(5) 0.000(5)
O20 0.032(7) 0.013(6) 0.021(6) -0.004(5) -0.001(5) -0.007(6)
O21 0.040(8) 0.015(6) 0.015(6) 0.000(5) 0.001(5) -0.006(6)
O22 0.019(6) 0.015(6) 0.029(6) 0.000(5) -0.010(5) 0.001(5)
O23 0.024(7) 0.013(6) 0.032(7) 0.009(5) -0.001(6) -0.005(5)
O24 0.008(6) 0.017(7) 0.038(7) -0.001(6) -0.003(5) -0.006(5)
O25 0.021(6) 0.015(6) 0.022(6) 0.003(5) -0.010(5) -0.003(5)
O26 0.058(10) 0.034(9) 0.023(7) -0.003(6) 0.013(7) 0.015(8)
O27 0.018(8) 0.045(10) 0.070(11) -0.016(8) 0.019(7) 0.000(7)
O28 0.058(10) 0.030(8) 0.032(8) -0.003(7) -0.010(7) -0.007(8)
O29 0.049(9) 0.026(8) 0.029(7) 0.002(6) 0.015(7) 0.011(7)
O30 0.070(13) 0.064(13) 0.073(13) -0.015(11) 0.028(11) -0.029(11)
O31 0.115(17) 0.067(14) 0.029(8) 0.001(9) 0.012(10) 0.031(12)

loop_
_atom_type_symbol
_atom_type_description
_atom_type_scat_dispersion_real
_atom_type_scat_dispersion_imag
_atom_type_scat_source
N N 0.0061 0.0033 'International Tables Vol C Tables 4.2.6.8 and 6.1.1.4'
H H 0.0000 0.0000 'International Tables Vol C Tables 4.2.6.8 and 6.1.1.4'
O O 0.0106 0.0060 'International Tables Vol C Tables 4.2.6.8 and 6.1.1.4'
Br Br -0.2901 2.4595 'International Tables Vol C Tables 4.2.6.8 and 6.1.1.4'
Pb Pb -3.3944 10.1111 'International Tables Vol C Tables 4.2.6.8 and 6.1.1.4'

loop_
_geom_angle_atom_site_label_1
_geom_angle_atom_site_label_2
_geom_angle_atom_site_label_3
_geom_angle
_geom_angle_site_symmetry_1
_geom_angle_site_symmetry_3
O19 Pb1 O20 73.5(4) . .
O19 Pb1 O21 71.2(4) . .
O20 Pb1 O21 71.3(4) . .
O19 Pb1 O8 72.5(4) . 8_465
O20 Pb1 O8 137.2(4) . 8_465
O21 Pb1 O8 73.7(4) . 8_465
O20 Pb2 O22 71.4(4) . .
O20 Pb2 O19 72.2(4) . .
O22 Pb2 O19 72.7(4) . .
O20 Pb2 O7 112.3(4) . .
O22 Pb2 O7 74.8(4) . .
O19 Pb2 O7 143.5(4) . .
O22 Pb3 O19 78.2(4) . .
O22 Pb3 O21 74.2(4) . .
O19 Pb3 O21 71.9(4) . .
O22 Pb3 O6 70.3(4) . 8_455
O19 Pb3 O6 70.2(4) . 8_455
O21 Pb3 O6 132.1(4) . 8_455
O20 Pb4 O21 72.7(4) . .
O20 Pb4 O22 71.3(4) . .
O21 Pb4 O22 70.5(4) . .
O24 Pb5 O23 73.6(4) . .
O24 Pb5 O2 76.8(5) . 6_556
O23 Pb5 O2 70.5(5) . 6_556
O24 Pb5 O12 78.1(4) . .
O23 Pb5 O12 137.6(4) . .
O2 Pb5 O12 72.8(5) 6_556 .
O24 Pb5 O14 71.3(4) . .
O23 Pb5 O14 74.1(4) . .
O2 Pb5 O14 137.6(5) 6_556 .
O12 Pb5 O14 125.0(4) . .
O25 Pb6 O23 74.1(4) . .
O25 Pb6 O14 74.7(4) . .
O23 Pb6 O14 73.8(4) . .
O25 Pb6 O16 71.2(5) . 8_565
O23 Pb6 O16 135.3(5) . 8_565
O14 Pb6 O16 70.7(4) . 8_565
O25 Pb6 Pb8 37.4(3) . .
O23 Pb6 Pb8 40.5(3) . .
O14 Pb6 Pb8 83.2(3) . .
O16 Pb6 Pb8 108.4(4) 8_565 .
O25 Pb7 O24 77.4(4) . .
O25 Pb7 O3 73.3(4) . .
O24 Pb7 O3 78.9(4) . .
O25 Pb7 O14 76.8(4) . .
O24 Pb7 O14 72.5(4) . .
O3 Pb7 O14 142.3(4) . .
O25 Pb7 Pb8 39.8(3) . .
O24 Pb7 Pb8 43.3(3) . .
O3 Pb7 Pb8 55.6(3) . .
O14 Pb7 Pb8 86.6(3) . .
O25 Pb8 O23 72.3(4) . .
O25 Pb8 O24 74.1(4) . .
O23 Pb8 O24 71.1(4) . .
O25 Pb8 Pb7 36.8(3) . .
O23 Pb8 Pb7 82.2(3) . .
O24 Pb8 Pb7 42.5(3) . .
O25 Pb8 Pb6 35.1(3) . .
O23 Pb8 Pb6 40.9(3) . .
O24 Pb8 Pb6 81.0(3) . .
Pb7 Pb8 Pb6 62.19(2) . .
O7 Br1 O8 105.3(7) . .
O7 Br1 O9 103.6(7) . .
O8 Br1 O9 102.3(7) . .
O5 Br2 O6 103.8(7) . .
O5 Br2 O4 105.7(8) . .
O6 Br2 O4 101.8(7) . .
O1 Br3 O2 104.5(8) . .
O1 Br3 O3 103.2(7) . .
O2 Br3 O3 100.9(7) . .
O12 Br4 O11 105.2(8) . .
O12 Br4 O10 103.2(8) . .
O11 Br4 O10 107.1(9) . .
O13 Br5 O15 104.5(8) . .
O13 Br5 O14 105.7(8) . .
O15 Br5 O14 103.4(7) . .
O17 Br6 O16 104.6(8) . .
O17 Br6 O18 102.1(10) . .
O16 Br6 O18 102.8(9) . .
O27 N1 O28 124.2(18) . .
O27 N1 O26 118.7(18) . .
O28 N1 O26 117.0(17) . .
O30 N2 O31 122(2) . .
O30 N2 O29 121(2) . .
O31 N2 O29 117(2) . .
Br3 O2 Pb5 133.8(8) . 6_656
Br3 O3 Pb7 125.6(7) . .
Br1 O7 Pb2 112.9(7) . .
Br4 O12 Pb5 109.1(7) . .
Br5 O14 Pb7 111.5(6) . .
Br5 O14 Pb6 138.9(6) . .
Pb7 O14 Pb6 89.1(4) . .
Br5 O14 Pb5 114.4(6) . .
Pb7 O14 Pb5 98.7(4) . .
Pb6 O14 Pb5 95.8(4) . .
Pb1 O19 Pb3 108.2(5) . .
Pb1 O19 Pb2 101.9(4) . .
Pb3 O19 Pb2 99.7(4) . .
Pb4 O20 Pb2 110.2(5) . .
Pb4 O20 Pb1 105.5(5) . .
Pb2 O20 Pb1 106.4(5) . .
Pb3 O21 Pb4 105.3(5) . .
Pb3 O21 Pb1 106.6(4) . .
Pb4 O21 Pb1 102.4(5) . .
Pb3 O22 Pb2 104.0(5) . .
Pb3 O22 Pb4 106.4(5) . .
Pb2 O22 Pb4 102.2(4) . .
Pb5 O23 Pb8 104.4(5) . .
Pb5 O23 Pb6 114.6(5) . .
Pb8 O23 Pb6 98.6(4) . .
Pb5 O24 Pb7 117.3(5) . .
Pb5 O24 Pb8 103.9(5) . .
Pb7 O24 Pb8 94.2(4) . .
Pb7 O25 Pb6 115.9(5) . .
Pb7 O25 Pb8 103.4(5) . .
Pb6 O25 Pb8 107.5(5) . .

loop_
_geom_bond_atom_site_label_1
_geom_bond_atom_site_label_2
_geom_bond_distance
_geom_bond_site_symmetry_2
Pb1 O19 2.355(12) .
Pb1 O20 2.384(12) .
Pb1 O21 2.402(12) .
Pb1 O8 2.803(15) 8_465
Pb2 O20 2.316(13) .
Pb2 O22 2.433(12) .
Pb2 O19 2.491(13) .
Pb2 O7 2.806(15) .
Pb3 O22 2.272(12) .
Pb3 O19 2.358(11) .
Pb3 O21 2.358(13) .
Pb3 O6 2.780(14) 8_455
Pb4 O20 2.310(11) .
Pb4 O21 2.393(12) .
Pb4 O22 2.443(13) .
Pb5 O24 2.344(11) .
Pb5 O23 2.368(12) .
Pb5 O2 2.539(13) 6_556
Pb5 O12 2.730(16) .
Pb5 O14 2.737(12) .
Pb6 O25 2.211(11) .
Pb6 O23 2.431(12) .
Pb6 O14 2.702(13) .
Pb6 O16 2.768(15) 8_565
Pb6 Pb8 3.6701(12) .
Pb7 O25 2.194(12) .
Pb7 O24 2.412(12) .
Pb7 O3 2.555(13) .
Pb7 O14 2.618(12) .
Pb7 Pb8 3.5588(11) .
Pb8 O25 2.340(11) .
Pb8 O23 2.409(12) .
Pb8 O24 2.448(12) .
Br1 O7 1.635(14) .
Br1 O8 1.653(14) .
Br1 O9 1.662(12) .
Br2 O5 1.643(13) .
Br2 O6 1.645(14) .
Br2 O4 1.679(14) .
Br3 O1 1.628(14) .
Br3 O2 1.662(13) .
Br3 O3 1.688(12) .
Br4 O12 1.638(14) .
Br4 O11 1.644(15) .
Br4 O10 1.646(16) .
Br5 O13 1.605(17) .
Br5 O15 1.608(14) .
Br5 O14 1.728(13) .
Br6 O17 1.593(18) .
Br6 O16 1.602(17) .
Br6 O18 1.652(18) .
N1 O27 1.21(2) .
N1 O28 1.24(2) .
N1 O26 1.28(2) .
N2 O30 1.19(3) .
N2 O31 1.23(3) .
N2 O29 1.24(2) .
O2 Pb5 2.539(13) 6_656
